data_7704261
loop_
_publ_author_name
'Mikhalyova, Elena A.'
'Zeller, Matthias'
'Jasinski, Jerry P.'
'Butcher, Raymond J.'
'Carrella, Luca M.'
'Sedykh, Alexander E.'
'Gavrilenko, Konstantin S.'
'Smola, Sergey S.'
'Frasso, Michael'
'Cazorla, Sebastian Calderon'
'Perera, Kuluni'
'Shi, Anni'
'Ranjbar, Habib G.'
'Smith, Casey'
'Deac, Alexandru'
'Liu, Youlin'
'McGee, Sean M.'
'Dotsenko, Vladimir P.'
'Kumke, Michael U.'
'M\"uller-Buschbaum, Klaus'
'Rentschler, Eva'
'Addison, Anthony W.'
'Pavlishchuk, Vitaly V.'

_publ_section_title
;
 Combination of single-molecule magnet behaviour and luminescence
 properties in a new series of lanthanide complexes with
 tris(pyrazolyl)borate and oligo(\b-diketonate) ligands.
;
_journal_issue 23
_journal_name_full 'Dalton transactions (Cambridge, England : 2003)'
_journal_page_first 7774
_journal_page_last 7789
_journal_paper_doi 10.1039/d0dt00600a
_journal_volume 49
_journal_year 2020
_chemical_formula_moiety 'C25 H27 B2 N12 O2 Tb, 0.134(C H2 Cl2), 0.112(H4 O2) '
_chemical_formula_sum 'C25.134 H27.716 B2 Cl0.268 N12 O2.224 Tb'
_chemical_formula_weight 723.55
_space_group_crystal_system hexagonal
_space_group_IT_number 176
_space_group_name_Hall '-P 6c'
_space_group_name_H-M_alt 'P 63/m'
_atom_sites_solution_hydrogens mixed
_atom_sites_solution_primary direct
_atom_sites_solution_secondary difmap
_audit_creation_method SHELXL-2012
_audit_update_record
;
2020-01-23 deposited with the CCDC.	2020-04-30 downloaded from the CCDC.
;
_cell_angle_alpha 90
_cell_angle_beta 90
_cell_angle_gamma 120
_cell_formula_units_Z 6
_cell_length_a 19.810(3)
_cell_length_b 19.810(3)
_cell_length_c 13.4702(19)
_cell_measurement_reflns_used 5301
_cell_measurement_temperature 100(2)
_cell_measurement_theta_max 27.6659
_cell_measurement_theta_min 2.3743
_cell_volume 4578.0(12)
_computing_cell_refinement 'SAINT V8.18C (Bruker, 2012)'
_computing_data_collection 'Apex2 v2012.4-3 (Bruker, 2012)'
_computing_data_reduction 'SAINT V8.18C (Bruker, 2012)'
_computing_molecular_graphics 'Shelxtl (Bruker, 2003)'
_computing_publication_material 'Shelxtl (Bruker, 2003)'
_computing_structure_refinement
;  
SHELXL-2013 (Sheldrick, 2013), 
SHELXLE Rev609 (H\"ubschle et al., 2011)
;
_computing_structure_solution 'SHELXS-97 (Sheldrick, 2008)'
_diffrn_ambient_temperature 100(2)
_diffrn_measured_fraction_theta_full 0.998
_diffrn_measured_fraction_theta_max 0.993
_diffrn_measurement_device_type 'Bruker AXS SMART APEX CCD diffractometer'
_diffrn_measurement_method 'omega and phi scans'
_diffrn_radiation_type MoK\a
_diffrn_radiation_wavelength 0.71073
_diffrn_reflns_av_R_equivalents 0.0766
_diffrn_reflns_av_unetI/netI 0.0521
_diffrn_reflns_Laue_measured_fraction_full 0.998
_diffrn_reflns_Laue_measured_fraction_max 0.993
_diffrn_reflns_limit_h_max 27
_diffrn_reflns_limit_h_min -17
_diffrn_reflns_limit_k_max 28
_diffrn_reflns_limit_k_min -28
_diffrn_reflns_limit_l_max 18
_diffrn_reflns_limit_l_min -18
_diffrn_reflns_number 34291
_diffrn_reflns_point_group_measured_fraction_full 0.998
_diffrn_reflns_point_group_measured_fraction_max 0.993
_diffrn_reflns_theta_full 25.242
_diffrn_reflns_theta_max 30.528
_diffrn_reflns_theta_min 2.374
_diffrn_source 'fine focus sealed tube'
_exptl_absorpt_coefficient_mu 2.386
_exptl_absorpt_correction_T_max 0.7461
_exptl_absorpt_correction_T_min 0.5624
_exptl_absorpt_correction_type multi-scan
_exptl_absorpt_process_details 'Apex2 v2012.4-3 (Bruker, 2012)'
_exptl_crystal_colour colourless
_exptl_crystal_density_diffrn 1.575
_exptl_crystal_description rod
_exptl_crystal_F_000 2159.2
_exptl_crystal_size_max 0.190
_exptl_crystal_size_mid 0.050
_exptl_crystal_size_min 0.030
_refine_diff_density_max 1.507
_refine_diff_density_min -1.345
_refine_diff_density_rms 0.142
_refine_ls_extinction_method none
_refine_ls_goodness_of_fit_ref 1.071
_refine_ls_hydrogen_treatment mixed
_refine_ls_matrix_type full
_refine_ls_number_parameters 287
_refine_ls_number_reflns 4823
_refine_ls_number_restraints 121
_refine_ls_restrained_S_all 1.058
_refine_ls_R_factor_all 0.0644
_refine_ls_R_factor_gt 0.0370
_refine_ls_shift/su_max 0.002
_refine_ls_shift/su_mean 0.000
_refine_ls_structure_factor_coef Fsqd
_refine_ls_weighting_details
;
 w=1/[\s^2^(Fo^2^)+(0.0310P)^2^+4.7060P]
 where P=(Fo^2^+2Fc^2^)/3
;
_refine_ls_weighting_scheme calc
_refine_ls_wR_factor_gt 0.0708
_refine_ls_wR_factor_ref 0.0787
_reflns_Friedel_coverage 0.000
_reflns_number_gt 3651
_reflns_number_total 4823
_reflns_threshold_expression 'I > 2\s(I)'
_cod_data_source_file d0dt00600a4.cif
_cod_data_source_block 13mz078_0m
_cod_depositor_comments 'Adding full bibliography for 7704247--7704266.cif.'
_cod_original_cell_volume 4578.2(14)
_cod_database_code 7704261
_shelx_space_group_comment
;
The symmetry employed for this shelxl refinement is uniquely defined
by the following loop, which should always be used as a source of
symmetry information in preference to the above space-group names.
They are only intended as comments.
;
_shelx_estimated_absorpt_t_min 0.661
_shelx_estimated_absorpt_t_max 0.932
_shelxl_version_number 2012-9

loop_
_space_group_symop_operation_xyz
'x, y, z'
'-y, x-y, z'
'-x+y, -x, z'
'-x, -y, z+1/2'
'y, -x+y, z+1/2'
'x-y, x, z+1/2'
'-x, -y, -z'
'y, -x+y, -z'
'x-y, x, -z'
'x, y, -z-1/2'
'-y, x-y, -z-1/2'
'-x+y, -x, -z-1/2'

loop_
_atom_site_label
_atom_site_type_symbol
_atom_site_fract_x
_atom_site_fract_y
_atom_site_fract_z
_atom_site_U_iso_or_equiv
_atom_site_adp_type
_atom_site_occupancy
_atom_site_site_symmetry_order
_atom_site_calc_flag
_atom_site_refinement_flags_posn
_atom_site_refinement_flags_adp
_atom_site_refinement_flags_occupancy
_atom_site_disorder_assembly
_atom_site_disorder_group
Tb5 Tb 0.01561(2) 0.34540(2) 0.2500 0.01372(6) Uani 1 2 d S T P . .
N1 N -0.09952(16) 0.28893(16) 0.1341(2) 0.0234(6) Uani 1 1 d . . . . .
N2 N -0.17014(15) 0.28238(15) 0.1556(2) 0.0229(6) Uani 1 1 d . . . . .
N3 N -0.0457(2) 0.4341(2) 0.2500 0.0186(8) Uani 1 2 d S T P . .
N4 N -0.1240(2) 0.4064(2) 0.2500 0.0194(8) Uani 1 2 d S T P . .
N5 N 0.09044(15) 0.45434(15) 0.3696(2) 0.0186(5) Uani 1 1 d . . . . .
N6 N 0.15891(15) 0.51941(15) 0.3443(2) 0.0192(6) Uani 1 1 d . . . . .
N7 N 0.1570(2) 0.3788(2) 0.2500 0.0215(8) Uani 1 2 d S T P . .
N8 N 0.2187(2) 0.4535(2) 0.2500 0.0221(9) Uani 1 2 d S T P . .
C1 C -0.1096(2) 0.2538(2) 0.0456(3) 0.0339(9) Uani 1 1 d . . . . .
H1 H -0.0700 0.2496 0.0112 0.041 Uiso 1 1 calc R U . . .
C2 C -0.1850(3) 0.2245(2) 0.0109(3) 0.0443(11) Uani 1 1 d . . . . .
H2 H -0.2067 0.1974 -0.0494 0.053 Uiso 1 1 calc R U . . .
C3 C -0.2209(2) 0.2433(2) 0.0826(3) 0.0356(9) Uani 1 1 d . . . . .
H3 H -0.2739 0.2308 0.0812 0.043 Uiso 1 1 calc R U . . .
C4 C -0.0136(3) 0.5109(3) 0.2500 0.0279(12) Uani 1 2 d S T P . .
H4 H 0.0410 0.5461 0.2500 0.033 Uiso 1 2 calc R U P A .
C5 C -0.0695(3) 0.5343(3) 0.2500 0.0353(14) Uani 1 2 d S T P A .
H5 H -0.0614 0.5858 0.2500 0.042 Uiso 1 2 calc R U P . .
C6 C -0.1386(3) 0.4652(3) 0.2500 0.0290(12) Uani 1 2 d S T P A .
H6 H -0.1889 0.4600 0.2500 0.035 Uiso 1 2 calc R U P . .
C7 C 0.0685(2) 0.4712(2) 0.4552(3) 0.0255(7) Uani 1 1 d . . . . .
H7 H 0.0226 0.4363 0.4905 0.031 Uiso 1 1 calc R U . . .
C8 C 0.1212(2) 0.5462(2) 0.4862(3) 0.0330(9) Uani 1 1 d . . . . .
H8 H 0.1186 0.5722 0.5441 0.040 Uiso 1 1 calc R U . . .
C9 C 0.1774(2) 0.5743(2) 0.4151(3) 0.0294(8) Uani 1 1 d . . . . .
H9 H 0.2226 0.6246 0.4151 0.035 Uiso 1 1 calc R U . . .
C10 C 0.1888(3) 0.3333(3) 0.2500 0.0391(15) Uani 1 2 d S T P . .
H10 H 0.1598 0.2779 0.2500 0.047 Uiso 1 2 calc R U P A .
C11 C 0.2694(3) 0.3767(3) 0.2500 0.054(2) Uani 1 2 d S T P A .
H11 H 0.3052 0.3581 0.2500 0.064 Uiso 1 2 calc R U P . .
C12 C 0.2860(3) 0.4529(3) 0.2500 0.0381(15) Uani 1 2 d S T P A .
H12 H 0.3367 0.4976 0.2500 0.046 Uiso 1 2 calc R U P . .
C13 C 0.0728(4) 0.0665(4) 0.2010(6) 0.0317(18) Uani 0.5 1 d D U P A -1
H13 H 0.121(2) 0.111(3) 0.209(3) 0.038 Uiso 0.5 1 d D U P B -1
C14 C 0.0065(3) 0.0744(4) 0.2009(5) 0.0311(18) Uani 0.5 1 d D U P A -1
C15 C 0.0124(5) 0.1529(5) 0.2120(6) 0.026(2) Uani 0.5 1 d D U P A -1
C18 C 0.0061(6) 0.1774(5) 0.3086(7) 0.0270(19) Uani 0.5 1 d D U P A -1
C16 C 0.0298(4) 0.2026(4) 0.1296(7) 0.0290(16) Uani 0.5 1 d D U P A -1
C17 C 0.0532(6) 0.1844(6) 0.0327(7) 0.056(3) Uani 0.5 1 d D U P A -1
H17A H 0.0338 0.2032 -0.0215 0.083 Uiso 0.5 1 calc R U P A -1
H17B H 0.0311 0.1280 0.0266 0.083 Uiso 0.5 1 calc R U P A -1
H17C H 0.1102 0.2103 0.0291 0.083 Uiso 0.5 1 calc R U P A -1
C19 C -0.0111(7) 0.1251(5) 0.3961(8) 0.064(3) Uani 0.5 1 d D U P A -1
H19A H -0.0642 0.0806 0.3906 0.096 Uiso 0.5 1 calc R U P A -1
H19B H -0.0064 0.1540 0.4571 0.096 Uiso 0.5 1 calc R U P A -1
H19C H 0.0261 0.1062 0.3980 0.096 Uiso 0.5 1 calc R U P A -1
O1 O 0.0319(3) 0.2679(3) 0.1329(4) 0.0215(12) Uani 0.5 1 d D U P A -1
O2 O 0.0107(4) 0.2422(3) 0.3265(5) 0.0271(13) Uani 0.5 1 d D U P A -1
B1 B -0.1823(3) 0.3183(3) 0.2500 0.0224(12) Uani 1 2 d S T P A .
H1A H -0.2365 0.3098 0.2500 0.027 Uiso 1 2 calc R U P . .
B2 B 0.2051(3) 0.5233(3) 0.2500 0.0202(11) Uani 1 2 d S T P A .
H2A H 0.2564 0.5729 0.2500 0.024 Uiso 1 2 calc R U P . .
Cl1 Cl 0.0577(7) 0.2702(8) -0.1442(13) 0.074(5) Uani 0.134(7) 1 d D U P C 1
C20 C 0.111(3) 0.303(5) -0.2500 0.067(13) Uani 0.134(7) 2 d DS TU P C 1
H20A H 0.1394 0.3602 -0.2500 0.080 Uiso 0.134(7) 2 calc R U P C 1
H20B H 0.1506 0.2858 -0.2500 0.080 Uiso 0.134(7) 2 calc R U P C 1
O3 O 0.096(2) 0.2951(13) -0.2224(16) 0.07(4) Uani 0.112(13) 1 d D . P D -2
H3A H 0.110(6) 0.3387(16) -0.197(3) 0.110 Uiso 0.112(13) 1 d D U P D -2
H3B H 0.103(8) 0.301(3) -0.2841(17) 0.110 Uiso 0.112(13) 1 d D U P D -2

loop_
_atom_site_aniso_label
_atom_site_aniso_U_11
_atom_site_aniso_U_22
_atom_site_aniso_U_33
_atom_site_aniso_U_23
_atom_site_aniso_U_13
_atom_site_aniso_U_12
Tb5 0.01023(10) 0.00987(10) 0.02095(11) 0.000 0.000 0.00493(8)
N1 0.0193(14) 0.0235(15) 0.0265(16) -0.0049(12) -0.0052(12) 0.0100(12)
N2 0.0131(13) 0.0177(13) 0.0307(17) -0.0013(12) -0.0064(11) 0.0024(11)
N3 0.0079(17) 0.0146(18) 0.032(2) 0.000 0.000 0.0044(15)
N4 0.0119(17) 0.023(2) 0.024(2) 0.000 0.000 0.0095(16)
N5 0.0203(14) 0.0194(13) 0.0188(14) -0.0023(11) -0.0024(11) 0.0119(11)
N6 0.0201(14) 0.0146(13) 0.0245(15) -0.0060(11) -0.0074(11) 0.0100(11)
N7 0.0141(18) 0.0161(19) 0.037(2) 0.000 0.000 0.0097(16)
N8 0.0122(18) 0.0161(19) 0.039(3) 0.000 0.000 0.0080(15)
C1 0.040(2) 0.035(2) 0.029(2) -0.0125(16) -0.0070(17) 0.0213(19)
C2 0.046(2) 0.041(2) 0.038(3) -0.018(2) -0.023(2) 0.016(2)
C3 0.0253(19) 0.029(2) 0.043(2) -0.0062(18) -0.0163(17) 0.0067(16)
C4 0.015(2) 0.014(2) 0.053(3) 0.000 0.000 0.0059(19)
C5 0.025(3) 0.019(2) 0.068(4) 0.000 0.000 0.016(2)
C6 0.017(2) 0.026(3) 0.048(3) 0.000 0.000 0.014(2)
C7 0.0336(19) 0.036(2) 0.0175(17) -0.0026(14) -0.0024(14) 0.0254(17)
C8 0.044(2) 0.042(2) 0.027(2) -0.0169(17) -0.0131(17) 0.032(2)
C9 0.0311(19) 0.0196(17) 0.041(2) -0.0140(16) -0.0153(17) 0.0156(15)
C10 0.020(3) 0.017(2) 0.083(5) 0.000 0.000 0.011(2)
C11 0.021(3) 0.032(3) 0.117(6) 0.000 0.000 0.021(3)
C12 0.012(2) 0.026(3) 0.075(5) 0.000 0.000 0.009(2)
C13 0.011(3) 0.011(3) 0.072(5) -0.005(3) -0.006(3) 0.005(2)
C14 0.015(3) 0.014(3) 0.069(5) 0.003(3) -0.001(3) 0.011(3)
C15 0.016(3) 0.009(4) 0.049(5) 0.003(3) -0.003(3) 0.004(3)
C18 0.029(4) 0.016(5) 0.039(6) 0.009(4) -0.001(4) 0.014(4)
C16 0.024(4) 0.023(4) 0.044(5) -0.009(4) -0.004(4) 0.015(3)
C17 0.081(7) 0.053(6) 0.057(6) -0.020(5) -0.004(5) 0.052(6)
C19 0.082(8) 0.040(5) 0.077(8) 0.030(5) 0.006(6) 0.037(6)
O1 0.024(3) 0.020(3) 0.026(3) -0.008(2) -0.003(2) 0.015(3)
O2 0.026(3) 0.021(3) 0.034(4) 0.005(2) 0.002(3) 0.012(3)
B1 0.010(2) 0.022(3) 0.032(3) 0.000 0.000 0.005(2)
B2 0.015(2) 0.013(2) 0.030(3) 0.000 0.000 0.006(2)
Cl1 0.049(7) 0.063(8) 0.114(12) -0.006(7) -0.017(7) 0.030(6)
C20 0.040(18) 0.06(2) 0.12(2) 0.000 0.000 0.036(16)
O3 0.05(3) 0.028(15) 0.12(8) 0.01(2) -0.05(4) 0.000(17)

loop_
_atom_type_symbol
_atom_type_description
_atom_type_scat_dispersion_real
_atom_type_scat_dispersion_imag
_atom_type_scat_source
C C 0.0033 0.0016 'International Tables Vol C Tables 4.2.6.8 and 6.1.1.4'
H H 0.0000 0.0000 'International Tables Vol C Tables 4.2.6.8 and 6.1.1.4'
B B 0.0013 0.0007 'International Tables Vol C Tables 4.2.6.8 and 6.1.1.4'
N N 0.0061 0.0033 'International Tables Vol C Tables 4.2.6.8 and 6.1.1.4'
O O 0.0106 0.0060 'International Tables Vol C Tables 4.2.6.8 and 6.1.1.4'
Tb Tb -0.1723 4.1537 'International Tables Vol C Tables 4.2.6.8 and 6.1.1.4'
Cl Cl 0.1484 0.1585 'International Tables Vol C Tables 4.2.6.8 and 6.1.1.4'

loop_
_geom_angle_atom_site_label_1
_geom_angle_atom_site_label_2
_geom_angle_atom_site_label_3
_geom_angle
_geom_angle_site_symmetry_1
_geom_angle_site_symmetry_3
_geom_angle_publ_flag
O2 Tb5 O1 70.7(2) . . ?
O2 Tb5 N5 103.13(17) . . ?
O1 Tb5 N5 141.82(15) . . ?
O2 Tb5 N5 144.89(17) . 10_556 ?
O1 Tb5 N5 85.15(15) . 10_556 ?
N5 Tb5 N5 80.21(13) . 10_556 ?
O2 Tb5 N1 105.21(17) . . ?
O1 Tb5 N1 71.41(16) . . ?
N5 Tb5 N1 142.89(9) . . ?
N5 Tb5 N1 89.92(9) 10_556 . ?
O2 Tb5 N1 72.16(17) . 10_556 ?
O1 Tb5 N1 121.28(16) . 10_556 ?
N5 Tb5 N1 89.92(9) . 10_556 ?
N5 Tb5 N1 142.89(9) 10_556 10_556 ?
N1 Tb5 N1 76.64(13) . 10_556 ?
O2 Tb5 N7 77.14(17) . . ?
O1 Tb5 N7 70.95(16) . . ?
N5 Tb5 N7 70.96(9) . . ?
N5 Tb5 N7 70.96(9) 10_556 . ?
N1 Tb5 N7 138.85(7) . . ?
N1 Tb5 N7 138.85(7) 10_556 . ?
O2 Tb5 N3 142.75(17) . . ?
O1 Tb5 N3 135.50(14) . . ?
N5 Tb5 N3 71.98(8) . . ?
N5 Tb5 N3 71.98(8) 10_556 . ?
N1 Tb5 N3 70.94(9) . . ?
N1 Tb5 N3 70.94(9) 10_556 . ?
N7 Tb5 N3 130.90(11) . . ?
C1 N1 N2 105.0(3) . . ?
C1 N1 Tb5 130.3(2) . . ?
N2 N1 Tb5 124.5(2) . . ?
C3 N2 N1 109.6(3) . . ?
C3 N2 B1 129.0(3) . . ?
N1 N2 B1 121.4(3) . . ?
C4 N3 N4 105.0(4) . . ?
C4 N3 Tb5 131.5(3) . . ?
N4 N3 Tb5 123.5(3) . . ?
C6 N4 N3 110.3(4) . . ?
C6 N4 B1 128.6(4) . . ?
N3 N4 B1 121.1(4) . . ?
C7 N5 N6 105.9(3) . . ?
C7 N5 Tb5 130.3(2) . . ?
N6 N5 Tb5 122.28(19) . . ?
C9 N6 N5 109.0(3) . . ?
C9 N6 B2 128.6(3) . . ?
N5 N6 B2 122.4(3) . . ?
C10 N7 N8 105.2(4) . . ?
C10 N7 Tb5 131.1(3) . . ?
N8 N7 Tb5 123.7(3) . . ?
C12 N8 N7 110.3(4) . . ?
C12 N8 B2 129.1(4) . . ?
N7 N8 B2 120.6(3) . . ?
N1 C1 C2 111.4(4) . . ?
N1 C1 H1 124.3 . . ?
C2 C1 H1 124.3 . . ?
C3 C2 C1 104.4(3) . . ?
C3 C2 H2 127.8 . . ?
C1 C2 H2 127.8 . . ?
N2 C3 C2 109.6(3) . . ?
N2 C3 H3 125.2 . . ?
C2 C3 H3 125.2 . . ?
N3 C4 C5 112.2(4) . . ?
N3 C4 H4 123.9 . . ?
C5 C4 H4 123.9 . . ?
C6 C5 C4 103.3(4) . . ?
C6 C5 H5 128.3 . . ?
C4 C5 H5 128.3 . . ?
N4 C6 C5 109.2(4) . . ?
N4 C6 H6 125.4 . . ?
C5 C6 H6 125.4 . . ?
N5 C7 C8 111.4(3) . . ?
N5 C7 H7 124.3 . . ?
C8 C7 H7 124.3 . . ?
C9 C8 C7 104.5(3) . . ?
C9 C8 H8 127.7 . . ?
C7 C8 H8 127.7 . . ?
N6 C9 C8 109.3(3) . . ?
N6 C9 H9 125.4 . . ?
C8 C9 H9 125.4 . . ?
N7 C10 C11 111.6(5) . . ?
N7 C10 H10 124.2 . . ?
C11 C10 H10 124.2 . . ?
C12 C11 C10 104.6(5) . . ?
C12 C11 H11 127.7 . . ?
C10 C11 H11 127.7 . . ?
N8 C12 C11 108.4(5) . . ?
N8 C12 H12 125.8 . . ?
C11 C12 H12 125.8 . . ?
C14 C13 H13 118(4) . . ?
C13 C14 C15 121.5(6) . . ?
C16 C15 C18 121.1(7) . . ?
C16 C15 C14 120.6(7) . . ?
C18 C15 C14 118.1(5) . . ?
O2 C18 C15 123.4(7) . . ?
O2 C18 C19 115.5(9) . . ?
C15 C18 C19 121.0(7) . . ?
O1 C16 C15 123.7(8) . . ?
O1 C16 C17 114.8(8) . . ?
C15 C16 C17 121.3(7) . . ?
C16 C17 H17A 109.5 . . ?
C16 C17 H17B 109.5 . . ?
H17A C17 H17B 109.5 . . ?
C16 C17 H17C 109.5 . . ?
H17A C17 H17C 109.5 . . ?
H17B C17 H17C 109.5 . . ?
C18 C19 H19A 109.5 . . ?
C18 C19 H19B 109.5 . . ?
H19A C19 H19B 109.5 . . ?
C18 C19 H19C 109.5 . . ?
H19A C19 H19C 109.5 . . ?
H19B C19 H19C 109.5 . . ?
C16 O1 Tb5 138.3(6) . . ?
C18 O2 Tb5 141.7(6) . . ?
N2 B1 N2 112.0(4) . 10_556 ?
N2 B1 N4 108.9(2) . . ?
N2 B1 N4 108.9(2) 10_556 . ?
N2 B1 H1A 109.0 . . ?
N2 B1 H1A 109.0 10_556 . ?
N4 B1 H1A 109.0 . . ?
N8 B2 N6 108.7(3) . . ?
N8 B2 N6 108.7(3) . 10_556 ?
N6 B2 N6 110.7(4) . 10_556 ?
N8 B2 H2A 109.6 . . ?
N6 B2 H2A 109.6 . . ?
N6 B2 H2A 109.6 10_556 . ?
Cl1 C20 Cl1 114(3) 10 . ?
Cl1 C20 H20A 108.7 10 . ?
Cl1 C20 H20A 108.7 . . ?
Cl1 C20 H20B 108.7 10 . ?
Cl1 C20 H20B 108.7 . . ?
H20A C20 H20B 107.6 . . ?
H3A O3 H3B 108.10(18) . . ?

loop_
_geom_bond_atom_site_label_1
_geom_bond_atom_site_label_2
_geom_bond_distance
_geom_bond_site_symmetry_2
_geom_bond_publ_flag
Tb5 O2 2.247(6) . ?
Tb5 O1 2.333(5) . ?
Tb5 N5 2.500(3) . ?
Tb5 N5 2.500(3) 10_556 ?
Tb5 N1 2.518(3) . ?
Tb5 N1 2.518(3) 10_556 ?
Tb5 N7 2.535(4) . ?
Tb5 N3 2.588(4) . ?
N1 C1 1.344(4) . ?
N1 N2 1.370(4) . ?
N2 C3 1.341(4) . ?
N2 B1 1.534(4) . ?
N3 C4 1.323(6) . ?
N3 N4 1.363(5) . ?
N4 C6 1.334(6) . ?
N4 B1 1.537(6) . ?
N5 C7 1.334(4) . ?
N5 N6 1.367(4) . ?
N6 C9 1.352(4) . ?
N6 B2 1.544(4) . ?
N7 C10 1.335(6) . ?
N7 N8 1.369(5) . ?
N8 C12 1.340(6) . ?
N8 B2 1.537(6) . ?
C1 C2 1.386(5) . ?
C1 H1 0.9500 . ?
C2 C3 1.356(6) . ?
C2 H2 0.9500 . ?
C3 H3 0.9500 . ?
C4 C5 1.396(7) . ?
C4 H4 0.9500 . ?
C5 C6 1.368(7) . ?
C5 H5 0.9500 . ?
C6 H6 0.9500 . ?
C7 C8 1.385(5) . ?
C7 H7 0.9500 . ?
C8 C9 1.360(5) . ?
C8 H8 0.9500 . ?
C9 H9 0.9500 . ?
C10 C11 1.384(7) . ?
C10 H10 0.9500 . ?
C11 C12 1.375(8) . ?
C11 H11 0.9500 . ?
C12 H12 0.9500 . ?
C13 C14 1.397(7) . ?
C13 H13 0.94(2) . ?
C14 C15 1.507(10) . ?
C15 C16 1.407(10) . ?
C15 C18 1.416(10) . ?
C18 O2 1.264(9) . ?
C18 C19 1.493(11) . ?
C16 O1 1.274(8) . ?
C16 C17 1.489(11) . ?
C17 H17A 0.9800 . ?
C17 H17B 0.9800 . ?
C17 H17C 0.9800 . ?
C19 H19A 0.9800 . ?
C19 H19B 0.9800 . ?
C19 H19C 0.9800 . ?
B1 N2 1.534(4) 10_556 ?
B1 H1A 1.0000 . ?
B2 N6 1.544(4) 10_556 ?
B2 H2A 1.0000 . ?
Cl1 C20 1.70(2) . ?
C20 Cl1 1.70(2) 10 ?
C20 H20A 0.9900 . ?
C20 H20B 0.9900 . ?
O3 H3A 0.8400(11) . ?
O3 H3B 0.8400(12) . ?

loop_
_geom_torsion_atom_site_label_1
_geom_torsion_atom_site_label_2
_geom_torsion_atom_site_label_3
_geom_torsion_atom_site_label_4
_geom_torsion
_geom_torsion_site_symmetry_1
_geom_torsion_site_symmetry_2
_geom_torsion_site_symmetry_3
_geom_torsion_site_symmetry_4
_geom_torsion_publ_flag
C1 N1 N2 C3 1.0(4) . . . . ?
Tb5 N1 N2 C3 -174.2(2) . . . . ?
C1 N1 N2 B1 -177.7(3) . . . . ?
Tb5 N1 N2 B1 7.2(4) . . . . ?
C4 N3 N4 C6 0.0 . . . . ?
Tb5 N3 N4 C6 180.0 . . . . ?
C4 N3 N4 B1 180.0 . . . . ?
Tb5 N3 N4 B1 0.0 . . . . ?
C7 N5 N6 C9 0.3(3) . . . . ?
Tb5 N5 N6 C9 167.5(2) . . . . ?
C7 N5 N6 B2 178.6(3) . . . . ?
Tb5 N5 N6 B2 -14.2(4) . . . . ?
C10 N7 N8 C12 0.0 . . . . ?
Tb5 N7 N8 C12 180.0 . . . . ?
C10 N7 N8 B2 180.0 . . . . ?
Tb5 N7 N8 B2 0.0 . . . . ?
N2 N1 C1 C2 -0.6(4) . . . . ?
Tb5 N1 C1 C2 174.2(3) . . . . ?
N1 C1 C2 C3 -0.1(5) . . . . ?
N1 N2 C3 C2 -1.1(4) . . . . ?
B1 N2 C3 C2 177.5(4) . . . . ?
C1 C2 C3 N2 0.7(5) . . . . ?
N4 N3 C4 C5 0.0 . . . . ?
Tb5 N3 C4 C5 180.0 . . . . ?
N3 C4 C5 C6 0.0 . . . . ?
N3 N4 C6 C5 0.0 . . . . ?
B1 N4 C6 C5 180.0 . . . . ?
C4 C5 C6 N4 0.0 . . . . ?
N6 N5 C7 C8 0.2(4) . . . . ?
Tb5 N5 C7 C8 -165.5(2) . . . . ?
N5 C7 C8 C9 -0.6(4) . . . . ?
N5 N6 C9 C8 -0.7(4) . . . . ?
B2 N6 C9 C8 -178.9(3) . . . . ?
C7 C8 C9 N6 0.8(4) . . . . ?
N8 N7 C10 C11 0.0 . . . . ?
Tb5 N7 C10 C11 180.0 . . . . ?
N7 C10 C11 C12 0.0 . . . . ?
N7 N8 C12 C11 0.0 . . . . ?
B2 N8 C12 C11 180.0 . . . . ?
C10 C11 C12 N8 0.0 . . . . ?
C13 C14 C15 C16 82.0(10) . . . . ?
C13 C14 C15 C18 -93.2(11) . . . . ?
C16 C15 C18 O2 4.4(16) . . . . ?
C14 C15 C18 O2 179.5(7) . . . . ?
C16 C15 C18 C19 -179.0(8) . . . . ?
C14 C15 C18 C19 -3.8(15) . . . . ?
C18 C15 C16 O1 -8.6(14) . . . . ?
C14 C15 C16 O1 176.4(7) . . . . ?
C18 C15 C16 C17 166.8(9) . . . . ?
C14 C15 C16 C17 -8.2(12) . . . . ?
C15 C16 O1 Tb5 1.5(13) . . . . ?
C17 C16 O1 Tb5 -174.2(6) . . . . ?
C15 C18 O2 Tb5 8.8(17) . . . . ?
C19 C18 O2 Tb5 -168.1(7) . . . . ?
C3 N2 B1 N2 119.2(4) . . . 10_556 ?
N1 N2 B1 N2 -62.5(5) . . . 10_556 ?
C3 N2 B1 N4 -120.4(4) . . . . ?
N1 N2 B1 N4 57.9(4) . . . . ?
C6 N4 B1 N2 118.8(3) . . . . ?
N3 N4 B1 N2 -61.2(3) . . . . ?
C6 N4 B1 N2 -118.8(3) . . . 10_556 ?
N3 N4 B1 N2 61.2(3) . . . 10_556 ?
C12 N8 B2 N6 -119.7(3) . . . . ?
N7 N8 B2 N6 60.3(3) . . . . ?
C12 N8 B2 N6 119.7(3) . . . 10_556 ?
N7 N8 B2 N6 -60.3(3) . . . 10_556 ?
C9 N6 B2 N8 125.1(4) . . . . ?
N5 N6 B2 N8 -52.8(4) . . . . ?
C9 N6 B2 N6 -115.6(4) . . . 10_556 ?
N5 N6 B2 N6 66.5(5) . . . 10_556 ?
